data_7004129
loop_
_publ_author_name
'Jiang, Xin-Dong'
'Matsukawa, Shiro'
'Yamamoto, Yohsuke'

_publ_section_title
;
 Synthesis, structure and isomerization of arylphosphoranes with
 anti-apicophilic bonding modes using a novel bidentate ligand with two
 C2F5 groups
;
_journal_issue 28
_journal_name_full 'Dalton Transactions'
_journal_page_first 3678
_journal_page_last 3687
_journal_paper_doi 10.1039/b802947d
_journal_year 2008
_chemical_formula_sum 'C29 H12 F23 O2 P'
_chemical_formula_weight 860.36
_chemical_melting_point 106
_chemical_name_systematic
;
?
;
_space_group_IT_number 14
_symmetry_cell_setting monoclinic
_symmetry_space_group_name_Hall '-P 2ybc'
_symmetry_space_group_name_H-M 'P 1 21/c 1'
_atom_sites_solution_hydrogens geom
_atom_sites_solution_primary direct
_atom_sites_solution_secondary difmap
_audit_creation_method SHELXL-97
_cell_angle_alpha 90.00
_cell_angle_beta 95.292(3)
_cell_angle_gamma 90.00
_cell_formula_units_Z 4
_cell_length_a 10.3050(3)
_cell_length_b 18.2210(6)
_cell_length_c 16.8820(4)
_cell_measurement_temperature 293
_cell_measurement_theta_max 27.8
_cell_measurement_theta_min 1.7
_cell_volume 3156.38(16)
_computing_cell_refinement 'HKL(Otwinowski, 1997)'
_computing_data_collection 'HKL(Otwinowski, 1997)'
_computing_data_reduction 'HKL(Otwinowski, 1997)'
_computing_structure_refinement 'SHELXL-97 (Sheldrick, 1997)'
_computing_structure_solution 'SHELXS-97 (Sheldrick, 1990)'
_diffrn_ambient_temperature 293
_diffrn_detector_area_resol_mean 10.00
_diffrn_measured_fraction_theta_full 0.909
_diffrn_measured_fraction_theta_max 0.909
_diffrn_measurement_device_type 'MacScience DIP2030 Imaging Plate'
_diffrn_measurement_method \w
_diffrn_radiation_monochromator graphite
_diffrn_radiation_source 'fine-focus sealed tube'
_diffrn_radiation_type MoK\a
_diffrn_radiation_wavelength 0.71069
_diffrn_reflns_av_R_equivalents 0.0000
_diffrn_reflns_av_sigmaI/netI 0.0455
_diffrn_reflns_limit_h_max 13
_diffrn_reflns_limit_h_min 0
_diffrn_reflns_limit_k_max 23
_diffrn_reflns_limit_k_min 0
_diffrn_reflns_limit_l_max 19
_diffrn_reflns_limit_l_min -20
_diffrn_reflns_number 6824
_diffrn_reflns_theta_full 27.84
_diffrn_reflns_theta_max 27.84
_diffrn_reflns_theta_min 1.65
_exptl_absorpt_coefficient_mu 0.254
_exptl_absorpt_correction_type none
_exptl_crystal_colour colorless
_exptl_crystal_density_diffrn 1.810
_exptl_crystal_density_method 'not measured'
_exptl_crystal_description plate
_exptl_crystal_F_000 1696
_exptl_crystal_size_max 0.50
_exptl_crystal_size_mid 0.10
_exptl_crystal_size_min 0.10
_refine_diff_density_max 0.816
_refine_diff_density_min -1.259
_refine_diff_density_rms 0.245
_refine_ls_extinction_method none
_refine_ls_goodness_of_fit_ref 1.109
_refine_ls_hydrogen_treatment constr
_refine_ls_matrix_type full
_refine_ls_number_parameters 497
_refine_ls_number_reflns 6824
_refine_ls_number_restraints 0
_refine_ls_restrained_S_all 1.109
_refine_ls_R_factor_all 0.1813
_refine_ls_R_factor_gt 0.1149
_refine_ls_shift/su_max 0.004
_refine_ls_shift/su_mean 0.000
_refine_ls_structure_factor_coef Fsqd
_refine_ls_weighting_details 'calc w=1/[\s^2^(Fo^2^)+(0.1697P)^2^+21.6792P] where P=(Fo^2^+2Fc^2^)/3'
_refine_ls_weighting_scheme calc
_refine_ls_wR_factor_gt 0.3160
_refine_ls_wR_factor_ref 0.3878
_reflns_number_gt 4189
_reflns_number_total 6824
_reflns_threshold_expression >2sigma(I)
_cod_data_source_file b802947d.txt
_cod_data_source_block compound12b
_cod_original_sg_symbol_H-M P21/c
_cod_database_code 7004129

loop_
_symmetry_equiv_pos_as_xyz
'x, y, z'
'-x, y+1/2, -z+1/2'
'-x, -y, -z'
'x, -y-1/2, z-1/2'

loop_
_atom_site_label
_atom_site_type_symbol
_atom_site_fract_x
_atom_site_fract_y
_atom_site_fract_z
_atom_site_U_iso_or_equiv
_atom_site_adp_type
_atom_site_occupancy
_atom_site_symmetry_multiplicity
_atom_site_calc_flag
_atom_site_refinement_flags
_atom_site_disorder_assembly
_atom_site_disorder_group
C1 C 0.0476(7) 0.2052(4) 0.5790(4) 0.0354(14) Uani 1 1 d . . .
C2 C 0.0721(8) 0.2039(5) 0.6630(5) 0.051(2) Uani 1 1 d . . .
H2A H 0.1535 0.2166 0.6876 0.061 Uiso 1 1 calc R . .
C3 C -0.0282(10) 0.1831(6) 0.7079(5) 0.064(3) Uani 1 1 d . . .
H3A H -0.0142 0.1824 0.7631 0.077 Uiso 1 1 calc R . .
C4 C -0.1479(10) 0.1635(7) 0.6715(6) 0.074(3) Uani 1 1 d . . .
H4A H -0.2126 0.1481 0.7026 0.089 Uiso 1 1 calc R . .
C5 C -0.1747(9) 0.1661(6) 0.5899(6) 0.063(2) Uani 1 1 d . . .
H5A H -0.2569 0.1540 0.5661 0.075 Uiso 1 1 calc R . .
C6 C -0.0752(7) 0.1875(4) 0.5441(4) 0.0410(16) Uani 1 1 d . . .
C7 C -0.0853(6) 0.1936(4) 0.4539(4) 0.0355(14) Uani 1 1 d . . .
C8 C -0.2000(7) 0.2423(5) 0.4189(5) 0.0484(19) Uani 1 1 d . . .
C9 C -0.2061(9) 0.3220(6) 0.4468(8) 0.069(3) Uani 1 1 d . . .
C10 C -0.0974(8) 0.1129(4) 0.4198(5) 0.0470(18) Uani 1 1 d . . .
C11 C -0.0931(10) 0.0969(6) 0.3294(6) 0.065(3) Uani 1 1 d . . .
C12 C 0.3078(7) 0.2535(4) 0.5814(4) 0.0359(15) Uani 1 1 d . . .
C13 C 0.3766(7) 0.2077(5) 0.6369(5) 0.0450(18) Uani 1 1 d . . .
H13A H 0.3472 0.1602 0.6449 0.054 Uiso 1 1 calc R . .
C14 C 0.4872(8) 0.2327(5) 0.6796(6) 0.057(2) Uani 1 1 d . . .
H14A H 0.5322 0.2020 0.7166 0.068 Uiso 1 1 calc R . .
C15 C 0.5326(9) 0.3021(6) 0.6688(6) 0.067(3) Uani 1 1 d . . .
H15A H 0.6084 0.3179 0.6979 0.080 Uiso 1 1 calc R . .
C16 C 0.4668(8) 0.3488(5) 0.6148(6) 0.057(2) Uani 1 1 d . . .
H16A H 0.4973 0.3962 0.6077 0.068 Uiso 1 1 calc R . .
C17 C 0.3547(7) 0.3241(4) 0.5713(5) 0.0399(16) Uani 1 1 d . . .
C18 C 0.2698(6) 0.3658(4) 0.5085(4) 0.0361(15) Uani 1 1 d . . .
C19 C 0.2041(7) 0.4336(4) 0.5430(5) 0.0423(17) Uani 1 1 d . . .
C20 C 0.1278(8) 0.4231(4) 0.6160(5) 0.0495(19) Uani 1 1 d . . .
C21 C 0.3508(8) 0.3871(4) 0.4377(5) 0.049(2) Uani 1 1 d . . .
C22 C 0.2866(12) 0.4241(6) 0.3628(6) 0.073(3) Uani 1 1 d . . .
C23 C 0.2487(6) 0.1626(3) 0.4560(4) 0.0314(13) Uani 1 1 d . . .
C24 C 0.2808(8) 0.0951(4) 0.4902(4) 0.0411(16) Uani 1 1 d . . .
H24A H 0.2585 0.0842 0.5410 0.049 Uiso 1 1 calc R . .
C25 C 0.3464(8) 0.0439(4) 0.4480(5) 0.0477(19) Uani 1 1 d . . .
H25A H 0.3665 -0.0020 0.4701 0.057 Uiso 1 1 calc R . .
C26 C 0.3822(7) 0.0610(4) 0.3727(5) 0.0407(16) Uani 1 1 d . A .
C27 C 0.3513(8) 0.1287(4) 0.3395(5) 0.0422(16) Uani 1 1 d . . .
H27A H 0.3765 0.1406 0.2896 0.051 Uiso 1 1 calc R . .
C28 C 0.2828(7) 0.1785(4) 0.3809(4) 0.0357(14) Uani 1 1 d . . .
H28A H 0.2592 0.2235 0.3577 0.043 Uiso 1 1 calc R . .
C29 C 0.4539(9) 0.0062(5) 0.3277(6) 0.058(2) Uani 1 1 d . . .
O1 O 0.0291(4) 0.2260(2) 0.4342(3) 0.0321(10) Uani 1 1 d . . .
O2 O 0.1701(4) 0.3172(2) 0.4761(3) 0.0306(9) Uani 1 1 d . . .
P1 P 0.16241(16) 0.23279(9) 0.50945(10) 0.0289(4) Uani 1 1 d . . .
F1 F -0.1977(6) 0.2464(3) 0.3388(3) 0.0717(16) Uani 1 1 d . . .
F2 F -0.3160(5) 0.2118(3) 0.4315(4) 0.0774(18) Uani 1 1 d . . .
F3 F -0.1069(10) 0.3605(6) 0.4508(7) 0.052(2) Uiso 0.50 1 d P . .
F4 F -0.2323(14) 0.3222(7) 0.5230(8) 0.098(4) Uiso 0.70 1 d P . .
F5 F -0.3063(10) 0.3547(6) 0.3930(7) 0.052(2) Uiso 0.50 1 d P . .
F6 F 0.0034(5) 0.0752(2) 0.4559(3) 0.0617(14) Uani 1 1 d . . .
F7 F -0.2074(6) 0.0814(3) 0.4403(4) 0.0734(17) Uani 1 1 d . . .
F8 F 0.0000(7) 0.1333(4) 0.2994(4) 0.095(2) Uani 1 1 d . . .
F9 F -0.2045(7) 0.1119(4) 0.2896(4) 0.100(2) Uani 1 1 d . . .
F10 F -0.0760(9) 0.0263(4) 0.3202(5) 0.117(3) Uani 1 1 d . . .
F11 F 0.1161(6) 0.4626(3) 0.4868(3) 0.0637(14) Uani 1 1 d . . .
F12 F 0.2945(5) 0.4850(3) 0.5634(4) 0.0729(17) Uani 1 1 d . . .
F13 F 0.0188(10) 0.3822(6) 0.5935(6) 0.061(3) Uiso 0.60 1 d P . .
F14 F 0.0766(7) 0.4850(3) 0.6366(4) 0.0811(19) Uani 1 1 d . . .
F15 F 0.1850(10) 0.3851(6) 0.6769(6) 0.052(2) Uiso 0.50 1 d P . .
F16 F 0.4148(8) 0.3206(5) 0.4227(5) 0.046(2) Uiso 0.60 1 d P . .
F17 F 0.4428(9) 0.4360(5) 0.4559(6) 0.049(2) Uiso 0.60 1 d P . .
F18 F 0.1627(9) 0.4032(5) 0.3394(5) 0.068(2) Uiso 0.70 1 d P . .
F19 F 0.3450(13) 0.4243(7) 0.2983(8) 0.083(4) Uiso 0.60 1 d P . .
F20 F 0.2679(8) 0.4956(4) 0.3744(5) 0.101(2) Uani 1 1 d . . .
F21 F 0.3685(18) -0.0329(11) 0.2792(13) 0.057(4) Uiso 0.30 1 d P A 3
F22 F 0.524(2) -0.0385(13) 0.3674(12) 0.073(5) Uiso 0.30 1 d P A 3
F23 F 0.5349(18) 0.0428(9) 0.2747(11) 0.055(4) Uiso 0.30 1 d P A 3
F24 F -0.1045(9) 0.3594(5) 0.4132(7) 0.045(2) Uiso 0.50 1 d P . .
F25 F -0.180(3) 0.3365(16) 0.5206(17) 0.088(8) Uiso 0.30 1 d P . .
F26 F -0.3142(13) 0.3540(7) 0.4307(9) 0.076(4) Uiso 0.50 1 d P . .
F27 F 0.2213(11) 0.4134(7) 0.6779(7) 0.060(3) Uiso 0.50 1 d P . .
F28 F 0.0535(14) 0.3655(7) 0.6157(8) 0.051(3) Uiso 0.40 1 d P . .
F29 F 0.3847(11) 0.3294(6) 0.3987(7) 0.034(2) Uiso 0.40 1 d P . .
F30 F 0.4663(12) 0.4220(7) 0.4768(8) 0.040(3) Uiso 0.40 1 d P . .
F31 F 0.2037(17) 0.3750(9) 0.3300(10) 0.049(4) Uiso 0.30 1 d P . .
F32 F 0.3964(17) 0.4109(9) 0.3136(10) 0.067(4) Uiso 0.40 1 d P . .
F33 F 0.4003(17) -0.0065(10) 0.2580(10) 0.067(4) Uiso 0.40 1 d P A 1
F34 F 0.4446(14) -0.0659(7) 0.3660(9) 0.055(3) Uiso 0.40 1 d P A 1
F35 F 0.5747(15) 0.0172(9) 0.3307(11) 0.069(4) Uiso 0.40 1 d P A 1
F36 F 0.4059(19) -0.0575(10) 0.3204(13) 0.059(4) Uiso 0.30 1 d P A 2
F37 F 0.5800(13) -0.0057(8) 0.3624(8) 0.030(3) Uiso 0.30 1 d P A 2
F38 F 0.4690(19) 0.0266(10) 0.2500(10) 0.054(4) Uiso 0.30 1 d P A 2

loop_
_atom_site_aniso_label
_atom_site_aniso_U_11
_atom_site_aniso_U_22
_atom_site_aniso_U_33
_atom_site_aniso_U_23
_atom_site_aniso_U_13
_atom_site_aniso_U_12
C1 0.032(3) 0.034(3) 0.042(4) -0.001(3) 0.008(3) 0.004(3)
C2 0.046(4) 0.076(6) 0.030(4) 0.004(3) 0.006(3) 0.009(4)
C3 0.066(6) 0.092(7) 0.039(5) 0.014(4) 0.022(4) 0.003(5)
C4 0.060(6) 0.106(9) 0.060(7) 0.015(6) 0.030(5) -0.011(6)
C5 0.046(5) 0.088(7) 0.056(6) 0.001(5) 0.017(4) -0.024(5)
C6 0.044(4) 0.041(4) 0.040(4) 0.000(3) 0.015(3) -0.009(3)
C7 0.030(3) 0.036(3) 0.041(4) 0.006(3) 0.006(3) -0.004(3)
C8 0.027(4) 0.055(5) 0.063(5) 0.005(4) 0.001(3) -0.006(3)
C9 0.033(4) 0.056(5) 0.115(9) 0.014(5) 0.001(5) 0.012(4)
C10 0.040(4) 0.038(4) 0.063(5) -0.003(3) 0.005(3) -0.016(3)
C11 0.069(6) 0.063(6) 0.060(6) -0.020(4) -0.003(5) -0.010(5)
C12 0.031(3) 0.032(3) 0.044(4) -0.004(3) 0.003(3) 0.010(3)
C13 0.034(4) 0.050(4) 0.048(5) -0.007(3) -0.014(3) 0.014(3)
C14 0.046(5) 0.053(5) 0.068(6) -0.009(4) -0.016(4) 0.017(4)
C15 0.038(4) 0.081(7) 0.075(7) -0.021(5) -0.025(4) 0.018(4)
C16 0.036(4) 0.051(5) 0.081(6) -0.024(4) -0.005(4) -0.003(3)
C17 0.031(3) 0.036(4) 0.052(4) -0.011(3) 0.002(3) 0.007(3)
C18 0.030(3) 0.028(3) 0.050(4) -0.007(3) 0.004(3) -0.006(3)
C19 0.042(4) 0.024(3) 0.061(5) -0.005(3) -0.002(3) 0.003(3)
C20 0.053(5) 0.046(4) 0.048(5) -0.012(3) -0.002(3) 0.017(4)
C21 0.047(4) 0.035(4) 0.068(5) -0.012(3) 0.022(4) -0.017(3)
C22 0.091(8) 0.070(7) 0.063(7) 0.003(5) 0.034(5) -0.026(6)
C23 0.031(3) 0.025(3) 0.037(4) -0.002(2) 0.002(2) -0.002(2)
C24 0.052(4) 0.032(3) 0.039(4) 0.006(3) 0.007(3) 0.006(3)
C25 0.047(4) 0.029(3) 0.066(5) 0.002(3) 0.001(4) 0.010(3)
C26 0.031(3) 0.040(4) 0.051(4) -0.010(3) 0.003(3) 0.005(3)
C27 0.049(4) 0.037(4) 0.042(4) -0.006(3) 0.006(3) 0.004(3)
C28 0.045(4) 0.025(3) 0.037(4) -0.002(2) 0.005(3) 0.001(3)
C29 0.053(5) 0.046(5) 0.071(6) -0.014(4) -0.007(4) 0.014(4)
O1 0.025(2) 0.034(2) 0.038(3) 0.0024(18) 0.0062(17) -0.0065(18)
O2 0.025(2) 0.029(2) 0.038(3) -0.0022(17) 0.0001(17) -0.0044(17)
P1 0.0261(8) 0.0285(8) 0.0327(9) 0.0006(6) 0.0055(6) 0.0016(6)
F1 0.072(4) 0.077(4) 0.061(4) 0.014(3) -0.017(3) 0.005(3)
F2 0.027(2) 0.082(4) 0.122(5) 0.017(4) 0.001(3) -0.013(2)
F6 0.067(3) 0.034(2) 0.081(4) 0.005(2) -0.014(3) 0.001(2)
F7 0.065(3) 0.063(3) 0.093(4) -0.005(3) 0.013(3) -0.038(3)
F8 0.096(5) 0.130(6) 0.066(4) -0.035(4) 0.033(3) -0.039(4)
F9 0.094(5) 0.120(6) 0.077(5) -0.014(4) -0.040(4) -0.009(4)
F10 0.168(8) 0.068(4) 0.111(6) -0.045(4) -0.011(5) 0.004(5)
F11 0.078(4) 0.056(3) 0.056(3) 0.007(2) 0.004(2) 0.028(3)
F12 0.068(3) 0.036(2) 0.118(5) -0.036(3) 0.023(3) -0.015(2)
F14 0.103(5) 0.059(3) 0.085(4) -0.019(3) 0.027(3) 0.035(3)
F20 0.142(7) 0.067(4) 0.096(5) 0.028(4) 0.019(4) -0.015(4)

loop_
_atom_type_symbol
_atom_type_description
_atom_type_scat_dispersion_real
_atom_type_scat_dispersion_imag
_atom_type_scat_source
C C 0.0033 0.0016 'International Tables Vol C Tables 4.2.6.8 and 6.1.1.4'
H H 0.0000 0.0000 'International Tables Vol C Tables 4.2.6.8 and 6.1.1.4'
O O 0.0106 0.0060 'International Tables Vol C Tables 4.2.6.8 and 6.1.1.4'
F F 0.0171 0.0103 'International Tables Vol C Tables 4.2.6.8 and 6.1.1.4'
P P 0.1023 0.0942 'International Tables Vol C Tables 4.2.6.8 and 6.1.1.4'

loop_
_geom_angle_atom_site_label_1
_geom_angle_atom_site_label_2
_geom_angle_atom_site_label_3
_geom_angle
_geom_angle_site_symmetry_1
_geom_angle_site_symmetry_3
_geom_angle_publ_flag
C6 C1 C2 119.6(7) . . ?
C6 C1 P1 114.5(5) . . ?
C2 C1 P1 125.9(6) . . ?
C3 C2 C1 118.5(8) . . ?
C3 C2 H2A 120.7 . . ?
C1 C2 H2A 120.7 . . ?
C4 C3 C2 120.6(9) . . ?
C4 C3 H3A 119.7 . . ?
C2 C3 H3A 119.7 . . ?
C3 C4 C5 121.8(8) . . ?
C3 C4 H4A 119.1 . . ?
C5 C4 H4A 119.1 . . ?
C4 C5 C6 118.2(8) . . ?
C4 C5 H5A 120.9 . . ?
C6 C5 H5A 120.9 . . ?
C1 C6 C5 121.2(7) . . ?
C1 C6 C7 112.7(6) . . ?
C5 C6 C7 126.1(7) . . ?
O1 C7 C6 106.9(6) . . ?
O1 C7 C8 107.4(5) . . ?
C6 C7 C8 113.7(6) . . ?
O1 C7 C10 110.5(6) . . ?
C6 C7 C10 107.0(6) . . ?
C8 C7 C10 111.2(6) . . ?
F2 C8 F1 106.1(7) . . ?
F2 C8 C9 106.2(7) . . ?
F1 C8 C9 105.0(8) . . ?
F2 C8 C7 111.1(7) . . ?
F1 C8 C7 109.2(7) . . ?
C9 C8 C7 118.5(7) . . ?
F3 C9 F26 117.2(11) . . ?
F3 C9 F25 74.2(16) . . ?
F26 C9 F25 102.7(17) . . ?
F3 C9 F4 100.6(12) . . ?
F26 C9 F4 87.3(11) . . ?
F25 C9 F4 26.7(14) . . ?
F3 C9 F24 26.9(6) . . ?
F26 C9 F24 111.2(10) . . ?
F25 C9 F24 101.1(17) . . ?
F4 C9 F24 127.4(12) . . ?
F3 C9 F5 110.0(10) . . ?
F26 C9 F5 26.8(7) . . ?
F25 C9 F5 127.3(16) . . ?
F4 C9 F5 114.1(10) . . ?
F24 C9 F5 93.6(9) . . ?
F3 C9 C8 119.9(9) . . ?
F26 C9 C8 115.6(10) . . ?
F25 C9 C8 119.0(15) . . ?
F4 C9 C8 108.5(10) . . ?
F24 C9 C8 106.4(9) . . ?
F5 C9 C8 104.3(9) . . ?
F6 C10 F7 107.5(7) . . ?
F6 C10 C11 104.9(7) . . ?
F7 C10 C11 105.8(7) . . ?
F6 C10 C7 106.2(6) . . ?
F7 C10 C7 110.1(7) . . ?
C11 C10 C7 121.5(7) . . ?
F9 C11 F8 109.6(10) . . ?
F9 C11 F10 105.4(8) . . ?
F8 C11 F10 110.0(10) . . ?
F9 C11 C10 111.3(9) . . ?
F8 C11 C10 111.9(7) . . ?
F10 C11 C10 108.4(9) . . ?
C17 C12 C13 118.3(7) . . ?
C17 C12 P1 111.9(5) . . ?
C13 C12 P1 129.6(6) . . ?
C14 C13 C12 120.0(8) . . ?
C14 C13 H13A 120.0 . . ?
C12 C13 H13A 120.0 . . ?
C15 C14 C13 121.1(8) . . ?
C15 C14 H14A 119.5 . . ?
C13 C14 H14A 119.5 . . ?
C14 C15 C16 120.4(8) . . ?
C14 C15 H15A 119.8 . . ?
C16 C15 H15A 119.8 . . ?
C15 C16 C17 119.1(9) . . ?
C15 C16 H16A 120.5 . . ?
C17 C16 H16A 120.5 . . ?
C16 C17 C12 121.1(7) . . ?
C16 C17 C18 127.5(7) . . ?
C12 C17 C18 111.4(6) . . ?
O2 C18 C17 107.9(5) . . ?
O2 C18 C19 108.4(5) . . ?
C17 C18 C19 112.4(6) . . ?
O2 C18 C21 106.0(6) . . ?
C17 C18 C21 110.1(6) . . ?
C19 C18 C21 111.8(6) . . ?
F12 C19 F11 108.1(6) . . ?
F12 C19 C20 106.0(6) . . ?
F11 C19 C20 104.5(6) . . ?
F12 C19 C18 109.6(6) . . ?
F11 C19 C18 109.5(6) . . ?
C20 C19 C18 118.5(6) . . ?
F28 C20 F14 116.6(9) . . ?
F28 C20 F15 78.5(10) . . ?
F14 C20 F15 113.9(8) . . ?
F28 C20 F27 105.8(10) . . ?
F14 C20 F27 100.5(8) . . ?
F15 C20 F27 27.3(6) . . ?
F28 C20 F13 24.9(7) . . ?
F14 C20 F13 101.7(8) . . ?
F15 C20 F13 102.9(9) . . ?
F27 C20 F13 130.0(10) . . ?
F28 C20 C19 116.3(8) . . ?
F14 C20 C19 110.8(7) . . ?
F15 C20 C19 117.5(8) . . ?
F27 C20 C19 104.6(8) . . ?
F13 C20 C19 108.2(7) . . ?
F29 C21 F17 116.3(9) . . ?
F29 C21 F16 21.3(5) . . ?
F17 C21 F16 106.5(8) . . ?
F29 C21 F30 109.6(9) . . ?
F17 C21 F30 19.2(6) . . ?
F16 C21 F30 94.6(8) . . ?
F29 C21 C22 93.0(9) . . ?
F17 C21 C22 98.1(8) . . ?
F16 C21 C22 113.8(8) . . ?
F30 C21 C22 117.1(8) . . ?
F29 C21 C18 111.8(7) . . ?
F17 C21 C18 114.4(7) . . ?
F16 C21 C18 102.4(7) . . ?
F30 C21 C18 103.6(8) . . ?
C22 C21 C18 121.3(7) . . ?
F19 C22 F31 89.0(12) . . ?
F19 C22 F20 101.8(9) . . ?
F31 C22 F20 128.7(14) . . ?
F19 C22 F18 104.7(11) . . ?
F31 C22 F18 29.9(8) . . ?
F20 C22 F18 99.9(10) . . ?
F19 C22 F32 24.5(8) . . ?
F31 C22 F32 98.8(12) . . ?
F20 C22 F32 111.6(10) . . ?
F18 C22 F32 122.5(11) . . ?
F19 C22 C21 120.0(12) . . ?
F31 C22 C21 105.2(10) . . ?
F20 C22 C21 111.6(9) . . ?
F18 C22 C21 116.2(8) . . ?
F32 C22 C21 95.6(11) . . ?
C28 C23 C24 120.0(6) . . ?
C28 C23 P1 118.7(5) . . ?
C24 C23 P1 121.4(5) . . ?
C23 C24 C25 119.5(7) . . ?
C23 C24 H24A 120.3 . . ?
C25 C24 H24A 120.3 . . ?
C24 C25 C26 120.1(7) . . ?
C24 C25 H25A 120.0 . . ?
C26 C25 H25A 120.0 . . ?
C27 C26 C25 120.0(7) . . ?
C27 C26 C29 119.9(8) . . ?
C25 C26 C29 120.1(7) . . ?
C28 C27 C26 119.5(7) . . ?
C28 C27 H27A 120.2 . . ?
C26 C27 H27A 120.2 . . ?
C23 C28 C27 120.9(7) . . ?
C23 C28 H28A 119.6 . . ?
C27 C28 H28A 119.6 . . ?
F22 C29 F35 63.8(13) . . ?
F22 C29 F36 69.7(15) . . ?
F35 C29 F36 121.9(13) . . ?
F22 C29 F33 124.0(14) . . ?
F35 C29 F33 114.1(14) . . ?
F36 C29 F33 67.1(13) . . ?
F22 C29 F21 107.2(16) . . ?
F35 C29 F21 134.2(13) . . ?
F36 C29 F21 39.4(11) . . ?
F33 C29 F21 30.8(9) . . ?
F22 C29 F38 125.2(14) . . ?
F35 C29 F38 78.3(13) . . ?
F36 C29 F38 103.4(14) . . ?
F33 C29 F38 41.6(10) . . ?
F21 C29 F38 72.1(12) . . ?
F22 C29 F37 36.7(11) . . ?
F35 C29 F37 29.0(8) . . ?
F36 C29 F37 103.9(13) . . ?
F33 C29 F37 131.9(12) . . ?
F21 C29 F37 134.8(12) . . ?
F38 C29 F37 104.9(12) . . ?
F22 C29 F23 107.3(15) . . ?
F35 C29 F23 47.4(10) . . ?
F36 C29 F23 127.5(13) . . ?
F33 C29 F23 74.8(12) . . ?
F21 C29 F23 104.5(14) . . ?
F38 C29 F23 33.5(9) . . ?
F37 C29 F23 76.2(11) . . ?
F22 C29 F34 40.1(12) . . ?
F35 C29 F34 103.2(11) . . ?
F36 C29 F34 35.1(10) . . ?
F33 C29 F34 101.8(12) . . ?
F21 C29 F34 74.3(11) . . ?
F38 C29 F34 132.3(11) . . ?
F37 C29 F34 76.8(9) . . ?
F23 C29 F34 138.6(11) . . ?
F22 C29 C26 117.0(13) . . ?
F35 C29 C26 114.0(10) . . ?
F36 C29 C26 117.2(12) . . ?
F33 C29 C26 113.6(10) . . ?
F21 C29 C26 109.7(10) . . ?
F38 C29 C26 114.0(10) . . ?
F37 C29 C26 112.1(9) . . ?
F23 C29 C26 110.4(10) . . ?
F34 C29 C26 108.6(9) . . ?
C7 O1 P1 118.2(4) . . ?
C18 O2 P1 120.3(4) . . ?
O2 P1 O1 83.0(2) . . ?
O2 P1 C1 122.5(3) . . ?
O1 P1 C1 86.4(3) . . ?
O2 P1 C23 116.2(3) . . ?
O1 P1 C23 88.7(3) . . ?
C1 P1 C23 119.9(3) . . ?
O2 P1 C12 88.4(3) . . ?
O1 P1 C12 171.3(3) . . ?
C1 P1 C12 99.6(3) . . ?
C23 P1 C12 93.7(3) . . ?
F24 F3 C9 92.1(16) . . ?
F24 F3 F25 146(2) . . ?
C9 F3 F25 54.2(13) . . ?
F25 F4 C9 71(3) . . ?
F26 F5 C9 61.5(17) . . ?
F28 F13 C20 70.4(19) . . ?
F27 F15 C20 79.4(16) . . ?
F27 F15 F28 129.2(18) . . ?
C20 F15 F28 49.9(7) . . ?
F29 F16 C21 67.4(18) . . ?
F31 F18 C22 72.4(17) . . ?
F32 F19 C22 95(2) . . ?
F3 F24 C9 61.1(14) . . ?
F4 F25 C9 82(4) . . ?
F4 F25 F3 133(4) . . ?
C9 F25 F3 51.6(12) . . ?
F5 F26 C9 91.8(19) . . ?
F15 F27 C20 73.3(16) . . ?
F13 F28 C20 85(2) . . ?
F13 F28 F15 135(2) . . ?
C20 F28 F15 51.6(7) . . ?
F16 F29 C21 91(2) . . ?
F18 F31 C22 77.7(18) . . ?
F19 F32 C22 60(2) . . ?

loop_
_geom_bond_atom_site_label_1
_geom_bond_atom_site_label_2
_geom_bond_distance
_geom_bond_site_symmetry_2
_geom_bond_publ_flag
C1 C6 1.384(10) . ?
C1 C2 1.418(11) . ?
C1 P1 1.813(7) . ?
C2 C3 1.389(12) . ?
C2 H2A 0.9300 . ?
C3 C4 1.373(15) . ?
C3 H3A 0.9300 . ?
C4 C5 1.380(14) . ?
C4 H4A 0.9300 . ?
C5 C6 1.396(10) . ?
C5 H5A 0.9300 . ?
C6 C7 1.521(10) . ?
C7 O1 1.387(7) . ?
C7 C8 1.550(10) . ?
C7 C10 1.579(10) . ?
C8 F2 1.353(9) . ?
C8 F1 1.356(10) . ?
C8 C9 1.530(14) . ?
C9 F3 1.236(13) . ?
C9 F26 1.265(15) . ?
C9 F25 1.28(3) . ?
C9 F4 1.340(17) . ?
C9 F24 1.412(14) . ?
C9 F5 1.439(14) . ?
C10 F6 1.343(10) . ?
C10 F7 1.344(9) . ?
C10 C11 1.559(13) . ?
C11 F9 1.305(12) . ?
C11 F8 1.307(12) . ?
C11 F10 1.308(12) . ?
C12 C17 1.390(10) . ?
C12 C13 1.400(10) . ?
C12 P1 1.878(7) . ?
C13 C14 1.370(11) . ?
C13 H13A 0.9300 . ?
C14 C15 1.366(14) . ?
C14 H14A 0.9300 . ?
C15 C16 1.378(13) . ?
C15 H15A 0.9300 . ?
C16 C17 1.386(10) . ?
C16 H16A 0.9300 . ?
C17 C18 1.514(10) . ?
C18 O2 1.426(7) . ?
C18 C19 1.549(10) . ?
C18 C21 1.568(11) . ?
C19 F12 1.342(8) . ?
C19 F11 1.358(9) . ?
C19 C20 1.534(12) . ?
C20 F28 1.298(15) . ?
C20 F14 1.305(9) . ?
C20 F15 1.331(13) . ?
C20 F27 1.366(14) . ?
C20 F13 1.372(13) . ?
C21 F29 1.305(13) . ?
C21 F17 1.316(11) . ?
C21 F16 1.413(12) . ?
C21 F30 1.453(14) . ?
C21 C22 1.529(15) . ?
C22 F19 1.293(15) . ?
C22 F31 1.323(19) . ?
C22 F20 1.334(13) . ?
C22 F18 1.356(14) . ?
C22 F32 1.48(2) . ?
C23 C28 1.378(10) . ?
C23 C24 1.386(9) . ?
C23 P1 1.841(7) . ?
C24 C25 1.387(11) . ?
C24 H24A 0.9300 . ?
C25 C26 1.391(12) . ?
C25 H25A 0.9300 . ?
C26 C27 1.381(11) . ?
C26 C29 1.491(11) . ?
C27 C28 1.378(10) . ?
C27 H27A 0.9300 . ?
C28 H28A 0.9300 . ?
C29 F22 1.24(2) . ?
C29 F35 1.258(17) . ?
C29 F36 1.26(2) . ?
C29 F33 1.275(17) . ?
C29 F21 1.35(2) . ?
C29 F38 1.39(2) . ?
C29 F37 1.393(16) . ?
C29 F23 1.44(2) . ?
C29 F34 1.472(17) . ?
O1 P1 1.788(5) . ?
O2 P1 1.643(5) . ?
F3 F24 0.638(12) . ?
F3 F25 1.52(3) . ?
F4 F25 0.61(3) . ?
F5 F26 0.648(15) . ?
F13 F28 0.580(15) . ?
F15 F27 0.637(13) . ?
F15 F28 1.665(17) . ?
F16 F29 0.513(12) . ?
F18 F31 0.693(16) . ?
F19 F32 0.618(18) . ?

loop_
_geom_torsion_atom_site_label_1
_geom_torsion_atom_site_label_2
_geom_torsion_atom_site_label_3
_geom_torsion_atom_site_label_4
_geom_torsion
_geom_torsion_site_symmetry_1
_geom_torsion_site_symmetry_2
_geom_torsion_site_symmetry_3
_geom_torsion_site_symmetry_4
_geom_torsion_publ_flag
C6 C1 C2 C3 1.4(12) . . . . ?
P1 C1 C2 C3 178.2(7) . . . . ?
C1 C2 C3 C4 0.7(15) . . . . ?
C2 C3 C4 C5 -2.3(18) . . . . ?
C3 C4 C5 C6 1.7(18) . . . . ?
C2 C1 C6 C5 -2.0(12) . . . . ?
P1 C1 C6 C5 -179.2(7) . . . . ?
C2 C1 C6 C7 178.6(7) . . . . ?
P1 C1 C6 C7 1.4(8) . . . . ?
C4 C5 C6 C1 0.4(15) . . . . ?
C4 C5 C6 C7 179.8(9) . . . . ?
C1 C6 C7 O1 -8.7(8) . . . . ?
C5 C6 C7 O1 171.9(8) . . . . ?
C1 C6 C7 C8 -127.0(7) . . . . ?
C5 C6 C7 C8 53.5(11) . . . . ?
C1 C6 C7 C10 109.7(7) . . . . ?
C5 C6 C7 C10 -69.7(10) . . . . ?
O1 C7 C8 F2 176.3(6) . . . . ?
C6 C7 C8 F2 -65.7(9) . . . . ?
C10 C7 C8 F2 55.3(9) . . . . ?
O1 C7 C8 F1 59.7(8) . . . . ?
C6 C7 C8 F1 177.7(6) . . . . ?
C10 C7 C8 F1 -61.4(8) . . . . ?
O1 C7 C8 C9 -60.4(10) . . . . ?
C6 C7 C8 C9 57.6(10) . . . . ?
C10 C7 C8 C9 178.6(8) . . . . ?
F2 C8 C9 F3 171.4(11) . . . . ?
F1 C8 C9 F3 -76.5(12) . . . . ?
C7 C8 C9 F3 45.7(15) . . . . ?
F2 C8 C9 F26 -39.2(14) . . . . ?
F1 C8 C9 F26 72.9(13) . . . . ?
C7 C8 C9 F26 -164.9(11) . . . . ?
F2 C8 C9 F25 83.8(19) . . . . ?
F1 C8 C9 F25 -164.1(18) . . . . ?
C7 C8 C9 F25 -42(2) . . . . ?
F2 C8 C9 F4 56.9(11) . . . . ?
F1 C8 C9 F4 168.9(9) . . . . ?
C7 C8 C9 F4 -68.8(11) . . . . ?
F2 C8 C9 F24 -163.2(8) . . . . ?
F1 C8 C9 F24 -51.1(9) . . . . ?
C7 C8 C9 F24 71.1(11) . . . . ?
F2 C8 C9 F5 -65.0(10) . . . . ?
F1 C8 C9 F5 47.1(9) . . . . ?
C7 C8 C9 F5 169.3(8) . . . . ?
O1 C7 C10 F6 62.9(8) . . . . ?
C6 C7 C10 F6 -53.1(8) . . . . ?
C8 C7 C10 F6 -177.9(6) . . . . ?
O1 C7 C10 F7 179.0(6) . . . . ?
C6 C7 C10 F7 63.0(8) . . . . ?
C8 C7 C10 F7 -61.8(9) . . . . ?
O1 C7 C10 C11 -56.6(9) . . . . ?
C6 C7 C10 C11 -172.6(7) . . . . ?
C8 C7 C10 C11 62.6(9) . . . . ?
F6 C10 C11 F9 161.5(8) . . . . ?
F7 C10 C11 F9 48.1(10) . . . . ?
C7 C10 C11 F9 -78.3(10) . . . . ?
F6 C10 C11 F8 -75.5(10) . . . . ?
F7 C10 C11 F8 171.1(8) . . . . ?
C7 C10 C11 F8 44.7(12) . . . . ?
F6 C10 C11 F10 46.0(10) . . . . ?
F7 C10 C11 F10 -67.5(10) . . . . ?
C7 C10 C11 F10 166.2(8) . . . . ?
C17 C12 C13 C14 -0.1(11) . . . . ?
P1 C12 C13 C14 174.9(7) . . . . ?
C12 C13 C14 C15 -0.3(14) . . . . ?
C13 C14 C15 C16 0.6(15) . . . . ?
C14 C15 C16 C17 -0.6(15) . . . . ?
C15 C16 C17 C12 0.2(13) . . . . ?
C15 C16 C17 C18 -178.9(8) . . . . ?
C13 C12 C17 C16 0.1(11) . . . . ?
P1 C12 C17 C16 -175.7(6) . . . . ?
C13 C12 C17 C18 179.4(6) . . . . ?
P1 C12 C17 C18 3.6(7) . . . . ?
C16 C17 C18 O2 176.3(7) . . . . ?
C12 C17 C18 O2 -2.9(8) . . . . ?
C16 C17 C18 C19 -64.3(10) . . . . ?
C12 C17 C18 C19 116.5(6) . . . . ?
C16 C17 C18 C21 61.0(10) . . . . ?
C12 C17 C18 C21 -118.2(6) . . . . ?
O2 C18 C19 F12 -171.0(6) . . . . ?
C17 C18 C19 F12 69.8(8) . . . . ?
C21 C18 C19 F12 -54.5(9) . . . . ?
O2 C18 C19 F11 -52.6(8) . . . . ?
C17 C18 C19 F11 -171.7(6) . . . . ?
C21 C18 C19 F11 63.9(8) . . . . ?
O2 C18 C19 C20 67.1(8) . . . . ?
C17 C18 C19 C20 -52.0(8) . . . . ?
C21 C18 C19 C20 -176.4(7) . . . . ?
F12 C19 C20 F28 -166.2(9) . . . . ?
F11 C19 C20 F28 79.7(10) . . . . ?
C18 C19 C20 F28 -42.5(12) . . . . ?
F12 C19 C20 F14 57.6(8) . . . . ?
F11 C19 C20 F14 -56.5(8) . . . . ?
C18 C19 C20 F14 -178.7(7) . . . . ?
F12 C19 C20 F15 -75.8(10) . . . . ?
F11 C19 C20 F15 170.1(8) . . . . ?
C18 C19 C20 F15 47.9(11) . . . . ?
F12 C19 C20 F27 -49.9(9) . . . . ?
F11 C19 C20 F27 -164.0(8) . . . . ?
C18 C19 C20 F27 73.8(9) . . . . ?
F12 C19 C20 F13 168.3(7) . . . . ?
F11 C19 C20 F13 54.2(8) . . . . ?
C18 C19 C20 F13 -68.0(9) . . . . ?
O2 C18 C21 F29 -49.5(10) . . . . ?
C17 C18 C21 F29 66.9(10) . . . . ?
C19 C18 C21 F29 -167.4(8) . . . . ?
O2 C18 C21 F17 175.7(7) . . . . ?
C17 C18 C21 F17 -67.9(9) . . . . ?
C19 C18 C21 F17 57.8(10) . . . . ?
O2 C18 C21 F16 -69.5(8) . . . . ?
C17 C18 C21 F16 46.9(8) . . . . ?
C19 C18 C21 F16 172.6(7) . . . . ?
O2 C18 C21 F30 -167.5(7) . . . . ?
C17 C18 C21 F30 -51.0(8) . . . . ?
C19 C18 C21 F30 74.6(9) . . . . ?
O2 C18 C21 C22 58.5(9) . . . . ?
C17 C18 C21 C22 175.0(7) . . . . ?
C19 C18 C21 C22 -59.4(9) . . . . ?
F29 C21 C22 F19 -44.6(12) . . . . ?
F17 C21 C22 F19 72.5(12) . . . . ?
F16 C21 C22 F19 -39.6(13) . . . . ?
F30 C21 C22 F19 69.3(14) . . . . ?
C18 C21 C22 F19 -162.4(10) . . . . ?
F29 C21 C22 F31 53.2(12) . . . . ?
F17 C21 C22 F31 170.3(11) . . . . ?
F16 C21 C22 F31 58.1(12) . . . . ?
F30 C21 C22 F31 167.1(11) . . . . ?
C18 C21 C22 F31 -64.7(13) . . . . ?
F29 C21 C22 F20 -163.3(9) . . . . ?
F17 C21 C22 F20 -46.2(10) . . . . ?
F16 C21 C22 F20 -158.4(8) . . . . ?
F30 C21 C22 F20 -49.4(12) . . . . ?
C18 C21 C22 F20 78.8(10) . . . . ?
F29 C21 C22 F18 83.0(11) . . . . ?
F17 C21 C22 F18 -159.9(10) . . . . ?
F16 C21 C22 F18 88.0(11) . . . . ?
F30 C21 C22 F18 -163.1(10) . . . . ?
C18 C21 C22 F18 -34.8(13) . . . . ?
F29 C21 C22 F32 -47.5(10) . . . . ?
F17 C21 C22 F32 69.6(10) . . . . ?
F16 C21 C22 F32 -42.5(10) . . . . ?
F30 C21 C22 F32 66.4(11) . . . . ?
C18 C21 C22 F32 -165.4(8) . . . . ?
C28 C23 C24 C25 -0.4(11) . . . . ?
P1 C23 C24 C25 -179.7(6) . . . . ?
C23 C24 C25 C26 1.5(12) . . . . ?
C24 C25 C26 C27 -0.7(12) . . . . ?
C24 C25 C26 C29 179.4(8) . . . . ?
C25 C26 C27 C28 -1.2(11) . . . . ?
C29 C26 C27 C28 178.7(7) . . . . ?
C24 C23 C28 C27 -1.5(11) . . . . ?
P1 C23 C28 C27 177.8(6) . . . . ?
C26 C27 C28 C23 2.3(11) . . . . ?
C27 C26 C29 F22 151.6(16) . . . . ?
C25 C26 C29 F22 -28.5(18) . . . . ?
C27 C26 C29 F35 79.9(14) . . . . ?
C25 C26 C29 F35 -100.2(14) . . . . ?
C27 C26 C29 F36 -128.5(15) . . . . ?
C25 C26 C29 F36 51.4(16) . . . . ?
C27 C26 C29 F33 -53.2(15) . . . . ?
C25 C26 C29 F33 126.7(13) . . . . ?
C27 C26 C29 F21 -86.1(15) . . . . ?
C25 C26 C29 F21 93.8(14) . . . . ?
C27 C26 C29 F38 -7.6(15) . . . . ?
C25 C26 C29 F38 172.3(12) . . . . ?
C27 C26 C29 F37 111.5(11) . . . . ?
C25 C26 C29 F37 -68.6(13) . . . . ?
C27 C26 C29 F23 28.6(13) . . . . ?
C25 C26 C29 F23 -151.5(11) . . . . ?
C27 C26 C29 F34 -165.6(9) . . . . ?
C25 C26 C29 F34 14.3(12) . . . . ?
C6 C7 O1 P1 13.0(7) . . . . ?
C8 C7 O1 P1 135.4(5) . . . . ?
C10 C7 O1 P1 -103.1(6) . . . . ?
C17 C18 O2 P1 0.9(7) . . . . ?
C19 C18 O2 P1 -121.1(5) . . . . ?
C21 C18 O2 P1 118.8(5) . . . . ?
C18 O2 P1 O1 -177.5(5) . . . . ?
C18 O2 P1 C1 101.3(5) . . . . ?
C18 O2 P1 C23 -92.4(5) . . . . ?
C18 O2 P1 C12 0.9(5) . . . . ?
C7 O1 P1 O2 -134.1(5) . . . . ?
C7 O1 P1 C1 -10.7(5) . . . . ?
C7 O1 P1 C23 109.3(5) . . . . ?
C7 O1 P1 C12 -144.5(17) . . . . ?
C6 C1 P1 O2 84.1(6) . . . . ?
C2 C1 P1 O2 -92.9(7) . . . . ?
C6 C1 P1 O1 4.7(5) . . . . ?
C2 C1 P1 O1 -172.3(7) . . . . ?
C6 C1 P1 C23 -81.8(6) . . . . ?
C2 C1 P1 C23 101.2(7) . . . . ?
C6 C1 P1 C12 178.3(5) . . . . ?
C2 C1 P1 C12 1.3(7) . . . . ?
C28 C23 P1 O2 -17.7(6) . . . . ?
C24 C23 P1 O2 161.6(5) . . . . ?
C28 C23 P1 O1 63.9(6) . . . . ?
C24 C23 P1 O1 -116.8(6) . . . . ?
C28 C23 P1 C1 149.0(5) . . . . ?
C24 C23 P1 C1 -31.7(7) . . . . ?
C28 C23 P1 C12 -107.7(6) . . . . ?
C24 C23 P1 C12 71.6(6) . . . . ?
C17 C12 P1 O2 -2.6(5) . . . . ?
C13 C12 P1 O2 -177.8(7) . . . . ?
C17 C12 P1 O1 8(2) . . . . ?
C13 C12 P1 O1 -167.5(15) . . . . ?
C17 C12 P1 C1 -125.3(5) . . . . ?
C13 C12 P1 C1 59.5(7) . . . . ?
C17 C12 P1 C23 113.5(5) . . . . ?
C13 C12 P1 C23 -61.7(7) . . . . ?
F26 C9 F3 F24 -83.4(19) . . . . ?
F25 C9 F3 F24 -180(2) . . . . ?
F4 C9 F3 F24 -175.8(15) . . . . ?
F5 C9 F3 F24 -55.2(17) . . . . ?
C8 C9 F3 F24 65.5(18) . . . . ?
F26 C9 F3 F25 96.3(19) . . . . ?
F4 C9 F3 F25 3.9(17) . . . . ?
F24 C9 F3 F25 180(2) . . . . ?
F5 C9 F3 F25 124.5(17) . . . . ?
C8 C9 F3 F25 -114.7(17) . . . . ?
F3 C9 F4 F25 -8(4) . . . . ?
F26 C9 F4 F25 -126(4) . . . . ?
F24 C9 F4 F25 -11(4) . . . . ?
F5 C9 F4 F25 -126(3) . . . . ?
C8 C9 F4 F25 118(3) . . . . ?
F3 C9 F5 F26 -111(2) . . . . ?
F25 C9 F5 F26 -26(3) . . . . ?
F4 C9 F5 F26 1(2) . . . . ?
F24 C9 F5 F26 -133(2) . . . . ?
C8 C9 F5 F26 119.2(19) . . . . ?
F14 C20 F13 F28 -130(2) . . . . ?
F15 C20 F13 F28 -12(2) . . . . ?
F27 C20 F13 F28 -15(2) . . . . ?
C19 C20 F13 F28 113(2) . . . . ?
F28 C20 F15 F27 -179.0(17) . . . . ?
F14 C20 F15 F27 -64.8(18) . . . . ?
F13 C20 F15 F27 -174.1(16) . . . . ?
C19 C20 F15 F27 67.2(17) . . . . ?
F14 C20 F15 F28 114.2(11) . . . . ?
F27 C20 F15 F28 179.0(17) . . . . ?
F13 C20 F15 F28 4.9(9) . . . . ?
C19 C20 F15 F28 -113.8(10) . . . . ?
F17 C21 F16 F29 -121(2) . . . . ?
F30 C21 F16 F29 -136(2) . . . . ?
C22 C21 F16 F29 -14(2) . . . . ?
C18 C21 F16 F29 118.9(19) . . . . ?
F19 C22 F18 F31 60.5(19) . . . . ?
F20 C22 F18 F31 165.6(18) . . . . ?
F32 C22 F18 F31 42(2) . . . . ?
C21 C22 F18 F31 -74.3(19) . . . . ?
F31 C22 F19 F32 -114(2) . . . . ?
F20 C22 F19 F32 117(2) . . . . ?
F18 C22 F19 F32 -140(2) . . . . ?
C21 C22 F19 F32 -7(3) . . . . ?
F25 F3 F24 C9 0(3) . . . . ?
F26 C9 F24 F3 108.6(18) . . . . ?
F25 C9 F24 F3 0(2) . . . . ?
F4 C9 F24 F3 5.2(19) . . . . ?
F5 C9 F24 F3 129.4(16) . . . . ?
C8 C9 F24 F3 -124.7(16) . . . . ?
C9 F4 F25 F3 9(4) . . . . ?
F3 C9 F25 F4 171(4) . . . . ?
F26 C9 F25 F4 56(4) . . . . ?
F24 C9 F25 F4 171(3) . . . . ?
F5 C9 F25 F4 68(4) . . . . ?
C8 C9 F25 F4 -73(4) . . . . ?
F26 C9 F25 F3 -115.1(12) . . . . ?
F4 C9 F25 F3 -171(4) . . . . ?
F24 C9 F25 F3 -0.1(9) . . . . ?
F5 C9 F25 F3 -103.3(17) . . . . ?
C8 C9 F25 F3 115.8(12) . . . . ?
F24 F3 F25 F4 -11(8) . . . . ?
C9 F3 F25 F4 -12(5) . . . . ?
F24 F3 F25 C9 0(4) . . . . ?
F3 C9 F26 F5 80(2) . . . . ?
F25 C9 F26 F5 159(2) . . . . ?
F4 C9 F26 F5 -179.0(19) . . . . ?
F24 C9 F26 F5 52(2) . . . . ?
C8 C9 F26 F5 -70(2) . . . . ?
F28 F15 F27 C20 -1.0(17) . . . . ?
F28 C20 F27 F15 1.0(18) . . . . ?
F14 C20 F27 F15 122.7(17) . . . . ?
F13 C20 F27 F15 8(2) . . . . ?
C19 C20 F27 F15 -122.3(16) . . . . ?
C20 F13 F28 F15 13(2) . . . . ?
F14 C20 F28 F13 57(2) . . . . ?
F15 C20 F28 F13 168(2) . . . . ?
F27 C20 F28 F13 168(2) . . . . ?
C19 C20 F28 F13 -76(2) . . . . ?
F14 C20 F28 F15 -111.2(10) . . . . ?
F27 C20 F28 F15 -0.5(8) . . . . ?
F13 C20 F28 F15 -168(2) . . . . ?
C19 C20 F28 F15 115.1(9) . . . . ?
F27 F15 F28 F13 -15(4) . . . . ?
C20 F15 F28 F13 -16(3) . . . . ?
F27 F15 F28 C20 1(2) . . . . ?
F17 C21 F29 F16 67(2) . . . . ?
F30 C21 F29 F16 47(2) . . . . ?
C22 C21 F29 F16 167.4(19) . . . . ?
C18 C21 F29 F16 -67(2) . . . . ?
F19 C22 F31 F18 -122.6(18) . . . . ?
F20 C22 F31 F18 -18(2) . . . . ?
F32 C22 F31 F18 -145.1(18) . . . . ?
C21 C22 F31 F18 116.5(16) . . . . ?
F31 C22 F32 F19 68(3) . . . . ?
F20 C22 F32 F19 -70(3) . . . . ?
F18 C22 F32 F19 48(3) . . . . ?
C21 C22 F32 F19 174(2) . . . . ?
